data_7718716
loop_
_publ_author_name
'Riethmann, Melanie'
'F&#xf6;hrenbacher, Steffen A'
'Luz, Christian'
'Ignat'ev, Nikolai V.'
'Finze, Maik'
'Radius, Udo'

_publ_section_title
;
 Tris(pentafluoroethyl)difluorophosphorane for fluoride abstraction and
 ligand exchange reactions of N-heterocyclic carbene and cyclic
 alkyl(amino)carbene copper(I) fluorides.
;
_journal_issue 23
_journal_name_full 'Dalton transactions (Cambridge, England : 2003)'
_journal_page_first 9310
_journal_page_last 9328
_journal_paper_doi 10.1039/d5dt00904a
_journal_volume 54
_journal_year 2025
_chemical_formula_moiety 'C44 H66 Cu2 N4, 2(C6 F18 P)'
_chemical_formula_sum 'C56 H66 Cu2 F36 N4 P2'
_chemical_formula_weight 1668.14
_space_group_crystal_system monoclinic
_space_group_IT_number 14
_space_group_name_Hall '-P 2yn'
_space_group_name_H-M_alt 'P 1 21/n 1'
_atom_sites_solution_hydrogens geom
_atom_sites_solution_primary dual
_atom_sites_solution_secondary difmap
_audit_creation_method SHELXL-2018/3
_audit_update_record
;
2025-04-16 deposited with the CCDC.	2025-05-15 downloaded from the CCDC.
;
_cell_angle_alpha 90
_cell_angle_beta 102.6220(10)
_cell_angle_gamma 90
_cell_formula_units_Z 2
_cell_length_a 13.98110(10)
_cell_length_b 17.2021(2)
_cell_length_c 14.09990(10)
_cell_measurement_reflns_used 23802
_cell_measurement_temperature 100(2)
_cell_measurement_theta_max 79.6340
_cell_measurement_theta_min 4.0420
_cell_volume 3309.13(5)
_computing_cell_refinement 'CrysAlisPro 1.171.40.53 (Rigaku OD, 2019)'
_computing_data_collection 'CrysAlisPro 1.171.40.53 (Rigaku OD, 2019)'
_computing_data_reduction 'CrysAlisPro 1.171.40.53 (Rigaku OD, 2019)'
_computing_molecular_graphics 'ShelXLe (Huebschle et all, 2011)'
_computing_publication_material 'SHELXL-2014/6 (Sheldrick, 2014)'
_computing_structure_refinement 'SHELXL-2018/3 (Sheldrick, 2018)'
_computing_structure_solution 'SHELXT 2014/5 (Sheldrick, 2014)'
_diffrn_ambient_temperature 100(2)
_diffrn_measured_fraction_theta_full 1.000
_diffrn_measured_fraction_theta_max 0.978
_diffrn_measurement_device_type 'XtaLAB Synergy, Dualflex, HyPix'
_diffrn_measurement_method '\w scans'
_diffrn_radiation_type CuK\a
_diffrn_radiation_wavelength 1.54184
_diffrn_reflns_av_R_equivalents 0.0324
_diffrn_reflns_av_unetI/netI 0.0239
_diffrn_reflns_Laue_measured_fraction_full 1.000
_diffrn_reflns_Laue_measured_fraction_max 0.978
_diffrn_reflns_limit_h_max 17
_diffrn_reflns_limit_h_min -11
_diffrn_reflns_limit_k_max 21
_diffrn_reflns_limit_k_min -21
_diffrn_reflns_limit_l_max 18
_diffrn_reflns_limit_l_min -17
_diffrn_reflns_number 34985
_diffrn_reflns_point_group_measured_fraction_full 1.000
_diffrn_reflns_point_group_measured_fraction_max 0.978
_diffrn_reflns_theta_full 72.000
_diffrn_reflns_theta_max 79.988
_diffrn_reflns_theta_min 4.034
_diffrn_source 'micro-focus sealed X-ray tube'
_exptl_absorpt_coefficient_mu 2.562
_exptl_absorpt_correction_T_max 1.000
_exptl_absorpt_correction_T_min 0.478
_exptl_absorpt_correction_type gaussian
_exptl_absorpt_process_details
;
CrysAlisPro 1.171.41.73a (Rigaku Oxford Diffraction, 2020)
Numerical absorption correction based on gaussian integration over
a multifaceted crystal model
Empirical absorption correction using spherical harmonics,
implemented in SCALE3 ABSPACK scaling algorithm.
;
_exptl_crystal_colour yellow
_exptl_crystal_density_diffrn 1.674
_exptl_crystal_description block
_exptl_crystal_F_000 1684
_exptl_crystal_size_max 0.220
_exptl_crystal_size_mid 0.160
_exptl_crystal_size_min 0.090
_refine_diff_density_max 1.232
_refine_diff_density_min -0.425
_refine_diff_density_rms 0.099
_refine_ls_extinction_method none
_refine_ls_goodness_of_fit_ref 1.058
_refine_ls_hydrogen_treatment constr
_refine_ls_matrix_type full
_refine_ls_number_parameters 685
_refine_ls_number_reflns 7062
_refine_ls_number_restraints 720
_refine_ls_restrained_S_all 1.058
_refine_ls_R_factor_all 0.0666
_refine_ls_R_factor_gt 0.0625
_refine_ls_shift/su_max 0.022
_refine_ls_shift/su_mean 0.001
_refine_ls_structure_factor_coef Fsqd
_refine_ls_weighting_details 'w=1/[\s^2^(Fo^2^)+(0.1111P)^2^+5.7950P] where P=(Fo^2^+2Fc^2^)/3'
_refine_ls_weighting_scheme calc
_refine_ls_wR_factor_gt 0.1803
_refine_ls_wR_factor_ref 0.1852
_reflns_Friedel_coverage 0.000
_reflns_number_gt 6386
_reflns_number_total 7062
_reflns_threshold_expression 'I > 2\s(I)'
_cod_data_source_file d5dt00904a2.cif
_cod_data_source_block compound_12
_cod_depositor_comments 'Adding full bibliography for 7718712--7718728.cif.'
_cod_original_sg_symbol_H-M 'P 21/n'
_cod_database_code 7718716
_shelx_shelxl_version_number 2018/3
_shelx_space_group_comment
;
The symmetry employed for this shelxl refinement is uniquely defined
by the following loop, which should always be used as a source of
symmetry information in preference to the above space-group names.
They are only intended as comments.
;
_shelx_estimated_absorpt_t_min 0.603
_shelx_estimated_absorpt_t_max 0.802

loop_
_space_group_symop_operation_xyz
'x, y, z'
'-x+1/2, y+1/2, -z+1/2'
'-x, -y, -z'
'x-1/2, -y-1/2, z-1/2'

loop_
_atom_site_label
_atom_site_type_symbol
_atom_site_fract_x
_atom_site_fract_y
_atom_site_fract_z
_atom_site_U_iso_or_equiv
_atom_site_adp_type
_atom_site_occupancy
_atom_site_site_symmetry_order
_atom_site_calc_flag
_atom_site_refinement_flags_posn
_atom_site_refinement_flags_adp
_atom_site_refinement_flags_occupancy
_atom_site_disorder_assembly
_atom_site_disorder_group
Cu01 Cu 0.68457(3) 0.53214(3) 0.39515(3) 0.02703(16) Uani 1 1 d . . . . .
N004 N 0.73824(15) 0.54690(12) 0.21982(16) 0.0176(4) Uani 1 1 d . . . . .
N009 N 0.57938(18) 0.51379(16) 0.45843(19) 0.0300(5) Uani 1 1 d . . . . .
C00I C 0.77334(19) 0.54700(15) 0.3130(2) 0.0200(5) Uani 1 1 d . . . . .
C00J C 0.63302(18) 0.53649(15) 0.18252(19) 0.0193(5) Uani 1 1 d . . . . .
C00K C 0.57354(19) 0.60349(15) 0.17191(19) 0.0208(5) Uani 1 1 d . . . . .
C00L C 0.81319(19) 0.55804(16) 0.1566(2) 0.0217(5) Uani 1 1 d . . . . .
C00O C 0.88261(18) 0.55839(15) 0.33396(19) 0.0202(5) Uani 1 1 d . . . . .
C00P C 0.6128(2) 0.68490(16) 0.1976(2) 0.0239(5) Uani 1 1 d . . . . .
H00P H 0.685954 0.682451 0.209291 0.029 Uiso 1 1 calc R U . . .
C00Q C 0.47228(19) 0.59245(17) 0.1425(2) 0.0248(5) Uani 1 1 d . . . . .
H00Q H 0.429930 0.636275 0.134565 0.030 Uiso 1 1 calc R U . . .
C00S C 0.5943(2) 0.46114(15) 0.1689(2) 0.0222(5) Uani 1 1 d . . . . .
C00T C 0.6566(2) 0.38821(16) 0.1915(2) 0.0268(6) Uani 1 1 d . . . . .
H00T H 0.726816 0.404675 0.210020 0.032 Uiso 1 1 calc R U . . .
C00V C 0.8307(2) 0.48196(18) 0.1078(2) 0.0299(6) Uani 1 1 d . . . . .
H00A H 0.878483 0.490373 0.067332 0.045 Uiso 1 1 calc R U . . .
H00B H 0.768820 0.463588 0.067123 0.045 Uiso 1 1 calc R U . . .
H00C H 0.855999 0.442953 0.157654 0.045 Uiso 1 1 calc R U . . .
C00W C 0.90172(19) 0.58456(17) 0.2348(2) 0.0234(5) Uani 1 1 d . . . . .
H00D H 0.908748 0.641788 0.233210 0.028 Uiso 1 1 calc R U . . .
H00E H 0.962629 0.560532 0.223570 0.028 Uiso 1 1 calc R U . . .
C00X C 0.4926(2) 0.45380(17) 0.1380(2) 0.0268(6) Uani 1 1 d . . . . .
H00X H 0.464425 0.403553 0.125942 0.032 Uiso 1 1 calc R U . . .
C00Y C 0.4326(2) 0.51849(18) 0.1246(2) 0.0278(6) Uani 1 1 d . . . . .
H00Y H 0.363742 0.512331 0.103135 0.033 Uiso 1 1 calc R U . . .
C00Z C 0.9305(2) 0.48056(17) 0.3698(2) 0.0260(6) Uani 1 1 d . . . . .
H00F H 1.001992 0.486291 0.384323 0.039 Uiso 1 1 calc R U . . .
H00G H 0.910850 0.441029 0.319237 0.039 Uiso 1 1 calc R U . . .
H00H H 0.909402 0.464586 0.428715 0.039 Uiso 1 1 calc R U . . .
C010 C 0.7780(2) 0.61832(17) 0.0773(2) 0.0262(6) Uani 1 1 d . . . . .
H01A H 0.826266 0.623201 0.036681 0.039 Uiso 1 1 calc R U . . .
H01B H 0.770082 0.668643 0.107291 0.039 Uiso 1 1 calc R U . . .
H01C H 0.714942 0.601854 0.037069 0.039 Uiso 1 1 calc R U . . .
C011 C 0.5862(2) 0.71260(19) 0.2917(2) 0.0319(6) Uani 1 1 d . . . . .
H01D H 0.613801 0.764460 0.308334 0.048 Uiso 1 1 calc R U . . .
H01E H 0.612967 0.676287 0.344344 0.048 Uiso 1 1 calc R U . . .
H01F H 0.514714 0.714794 0.282598 0.048 Uiso 1 1 calc R U . . .
C012 C 0.9132(2) 0.62014(18) 0.4132(2) 0.0292(6) Uani 1 1 d . . . . .
H01G H 0.984134 0.628611 0.424550 0.044 Uiso 1 1 calc R U . . .
H01H H 0.896227 0.602331 0.473465 0.044 Uiso 1 1 calc R U . . .
H01I H 0.878881 0.668933 0.392259 0.044 Uiso 1 1 calc R U . . .
C013 C 0.6323(3) 0.3445(2) 0.2785(3) 0.0404(8) Uani 1 1 d . . . . .
H01J H 0.674075 0.298411 0.292757 0.061 Uiso 1 1 calc R U . . .
H01K H 0.563306 0.328609 0.262674 0.061 Uiso 1 1 calc R U . . .
H01L H 0.643911 0.378768 0.335406 0.061 Uiso 1 1 calc R U . . .
C015 C 0.5772(3) 0.74280(17) 0.1148(2) 0.0326(6) Uani 1 1 d . . . . .
H01M H 0.609556 0.793030 0.131574 0.049 Uiso 1 1 calc R U . . .
H01N H 0.506068 0.749362 0.105050 0.049 Uiso 1 1 calc R U . . .
H01O H 0.593117 0.723045 0.054943 0.049 Uiso 1 1 calc R U . . .
C016 C 0.5856(2) 0.5259(2) 0.5535(2) 0.0391(8) Uani 1 1 d . . . . .
H016 H 0.645269 0.544183 0.592971 0.047 Uiso 1 1 calc R U . . .
C017 C 0.6449(3) 0.33463(19) 0.1024(3) 0.0400(8) Uani 1 1 d . . . . .
H01P H 0.693851 0.293008 0.115991 0.060 Uiso 1 1 calc R U . . .
H01Q H 0.654350 0.364834 0.046256 0.060 Uiso 1 1 calc R U . . .
H01R H 0.579033 0.311897 0.088246 0.060 Uiso 1 1 calc R U . . .
C018 C 0.4937(2) 0.4881(3) 0.4055(2) 0.0431(9) Uani 1 1 d . . . . .
H018 H 0.487433 0.479199 0.337932 0.052 Uiso 1 1 calc R U . . .
P1_1 P 0.72045(8) 0.72581(6) 0.71119(11) 0.0231(3) Uani 0.780(3) 1 d . U P A 1
C2_1 C 0.7920(3) 0.6426(2) 0.7897(3) 0.0327(8) Uani 0.780(3) 1 d . U P A 1
C3_1 C 0.8667(3) 0.5956(3) 0.7481(4) 0.0372(9) Uani 0.780(3) 1 d . U P A 1
C4_1 C 0.6839(6) 0.7741(3) 0.8243(6) 0.0371(11) Uani 0.780(3) 1 d . U P A 1
C5_1 C 0.7453(4) 0.8375(4) 0.8934(5) 0.0497(12) Uani 0.780(3) 1 d . U P A 1
C6_1 C 0.6604(4) 0.8041(3) 0.6193(4) 0.0388(10) Uani 0.780(3) 1 d . U P A 1
C7_1 C 0.5585(4) 0.7874(4) 0.5535(4) 0.0410(11) Uani 0.780(3) 1 d . U P A 1
F8_1 F 0.8223(2) 0.77299(17) 0.7251(3) 0.0354(6) Uani 0.780(3) 1 d . U P A 1
F9_1 F 0.74309(17) 0.67913(17) 0.61754(18) 0.0364(6) Uani 0.780(3) 1 d . U P A 1
F10_1 F 0.6182(2) 0.6764(3) 0.6997(3) 0.0323(8) Uani 0.780(3) 1 d . U P A 1
F11_1 F 0.8482(2) 0.67346(18) 0.8747(2) 0.0436(7) Uani 0.780(3) 1 d . U P A 1
F12_1 F 0.7329(2) 0.58762(17) 0.8156(3) 0.0531(9) Uani 0.780(3) 1 d . U P A 1
F13_1 F 0.9312(2) 0.64004(18) 0.7188(3) 0.0456(8) Uani 0.780(3) 1 d . U P A 1
F14_1 F 0.9187(3) 0.5501(3) 0.8156(4) 0.0585(11) Uani 0.780(3) 1 d . U P A 1
F15_1 F 0.8243(2) 0.5493(2) 0.6750(3) 0.0572(10) Uani 0.780(3) 1 d . U P A 1
F16_1 F 0.6754(2) 0.7190(2) 0.8907(2) 0.0477(8) Uani 0.780(3) 1 d . U P A 1
F17_1 F 0.5933(3) 0.8061(2) 0.7959(3) 0.0410(8) Uani 0.780(3) 1 d . U P A 1
F18_1 F 0.8302(6) 0.8116(6) 0.9425(6) 0.101(3) Uani 0.780(3) 1 d . U P A 1
F19_1 F 0.7658(3) 0.8991(2) 0.8350(4) 0.0656(10) Uani 0.780(3) 1 d . U P A 1
F20_1 F 0.6991(4) 0.8658(3) 0.9538(4) 0.0739(14) Uani 0.780(3) 1 d . U P A 1
F21_1 F 0.7189(2) 0.8155(2) 0.5545(2) 0.0602(10) Uani 0.780(3) 1 d . U P A 1
F22_1 F 0.6516(3) 0.87369(19) 0.6597(3) 0.0555(9) Uani 0.780(3) 1 d . U P A 1
F23_1 F 0.5564(3) 0.7192(3) 0.5069(3) 0.0539(10) Uani 0.780(3) 1 d . U P A 1
F24_1 F 0.5350(3) 0.8430(3) 0.4880(3) 0.0723(12) Uani 0.780(3) 1 d . U P A 1
F25_1 F 0.4892(2) 0.7834(4) 0.6041(4) 0.0426(10) Uani 0.780(3) 1 d . U P A 1
P1_2 P 0.7457(4) 0.7257(3) 0.7601(6) 0.0371(11) Uani 0.220(3) 1 d . U P A 2
C2_2 C 0.8073(14) 0.6440(11) 0.6972(16) 0.052(2) Uani 0.220(3) 1 d . U P A 2
C3_2 C 0.8283(19) 0.5669(15) 0.750(2) 0.063(3) Uani 0.220(3) 1 d . U P A 2
C4_2 C 0.690(3) 0.7924(19) 0.832(3) 0.053(2) Uani 0.220(3) 1 d . U P A 2
C5_2 C 0.758(2) 0.851(2) 0.860(2) 0.063(3) Uani 0.220(3) 1 d . U P A 2
C6_2 C 0.694(2) 0.7848(14) 0.6382(18) 0.060(3) Uani 0.220(3) 1 d . U P A 2
C7_2 C 0.603(3) 0.7773(15) 0.5709(19) 0.066(3) Uani 0.220(3) 1 d . U P A 2
F8_2 F 0.8432(11) 0.7754(8) 0.7783(15) 0.063(3) Uani 0.220(3) 1 d . U P A 2
F9_2 F 0.7821(10) 0.6717(8) 0.8575(8) 0.056(3) Uani 0.220(3) 1 d . U P A 2
F10_2 F 0.6441(13) 0.6731(13) 0.7283(14) 0.053(3) Uani 0.220(3) 1 d . U P A 2
F11_2 F 0.7541(9) 0.6248(7) 0.6093(9) 0.058(3) Uani 0.220(3) 1 d . U P A 2
F12_2 F 0.8941(11) 0.6686(9) 0.6754(14) 0.068(3) Uani 0.220(3) 1 d . U P A 2
F13_2 F 0.7505(9) 0.5374(6) 0.7708(9) 0.053(3) Uani 0.220(3) 1 d . U P A 2
F14_2 F 0.8980(17) 0.5651(13) 0.8408(19) 0.090(5) Uani 0.220(3) 1 d . U P A 2
F15_2 F 0.8576(11) 0.5176(9) 0.6898(14) 0.069(3) Uani 0.220(3) 1 d . U P A 2
F16_2 F 0.6382(13) 0.7458(9) 0.8953(11) 0.066(3) Uani 0.220(3) 1 d . U P A 2
F17_2 F 0.6102(13) 0.8379(11) 0.7826(13) 0.059(4) Uani 0.220(3) 1 d . U P A 2
F18_2 F 0.8367(17) 0.8187(13) 0.9253(15) 0.051(4) Uani 0.220(3) 1 d . U P A 2
F19_2 F 0.8002(16) 0.8873(12) 0.7968(15) 0.091(4) Uani 0.220(3) 1 d . U P A 2
F20_2 F 0.7158(16) 0.9001(11) 0.9351(16) 0.077(4) Uani 0.220(3) 1 d . U P A 2
F21_2 F 0.7636(14) 0.7746(9) 0.5789(10) 0.072(3) Uani 0.220(3) 1 d . U P A 2
F22_2 F 0.7079(14) 0.8641(7) 0.6637(11) 0.063(3) Uani 0.220(3) 1 d . U P A 2
F23_2 F 0.5861(19) 0.7045(12) 0.5337(14) 0.083(5) Uani 0.220(3) 1 d . U P A 2
F24_2 F 0.5877(15) 0.8179(11) 0.4920(11) 0.083(4) Uani 0.220(3) 1 d . U P A 2
F25_2 F 0.5188(18) 0.7889(18) 0.611(2) 0.074(5) Uani 0.220(3) 1 d . U P A 2

loop_
_atom_site_aniso_label
_atom_site_aniso_U_11
_atom_site_aniso_U_22
_atom_site_aniso_U_33
_atom_site_aniso_U_23
_atom_site_aniso_U_13
_atom_site_aniso_U_12
Cu01 0.0201(2) 0.0385(3) 0.0261(2) 0.00773(17) 0.01292(17) 0.00329(16)
N004 0.0150(10) 0.0170(10) 0.0225(10) 0.0012(8) 0.0080(8) -0.0009(7)
N009 0.0228(11) 0.0423(14) 0.0285(12) 0.0098(11) 0.0133(9) 0.0060(10)
C00I 0.0182(12) 0.0180(11) 0.0253(12) 0.0020(9) 0.0081(10) 0.0006(9)
C00J 0.0155(11) 0.0218(12) 0.0218(12) 0.0016(9) 0.0064(9) -0.0007(9)
C00K 0.0205(12) 0.0206(12) 0.0228(12) 0.0009(9) 0.0079(10) 0.0015(9)
C00L 0.0186(12) 0.0241(13) 0.0254(12) 0.0017(10) 0.0115(10) -0.0012(10)
C00O 0.0165(11) 0.0212(12) 0.0236(12) 0.0001(10) 0.0062(9) -0.0011(9)
C00P 0.0230(12) 0.0203(12) 0.0294(14) -0.0001(10) 0.0077(10) 0.0022(10)
C00Q 0.0184(12) 0.0272(13) 0.0292(13) 0.0046(11) 0.0063(10) 0.0047(10)
C00S 0.0197(12) 0.0203(12) 0.0272(13) 0.0029(10) 0.0063(10) -0.0011(9)
C00T 0.0235(13) 0.0182(12) 0.0380(15) 0.0039(11) 0.0054(11) -0.0002(10)
C00V 0.0298(14) 0.0307(15) 0.0328(15) -0.0034(12) 0.0145(12) 0.0012(11)
C00W 0.0170(11) 0.0264(13) 0.0282(13) 0.0027(10) 0.0085(10) -0.0033(10)
C00X 0.0208(13) 0.0258(13) 0.0332(14) 0.0040(11) 0.0044(11) -0.0067(10)
C00Y 0.0169(12) 0.0336(15) 0.0318(14) 0.0060(12) 0.0031(10) -0.0019(11)
C00Z 0.0223(13) 0.0273(14) 0.0288(14) 0.0040(11) 0.0064(11) 0.0051(10)
C010 0.0257(13) 0.0307(14) 0.0243(13) 0.0045(11) 0.0098(10) -0.0014(11)
C011 0.0321(15) 0.0325(15) 0.0313(15) -0.0059(12) 0.0072(12) 0.0079(12)
C012 0.0304(14) 0.0265(14) 0.0293(14) -0.0039(11) 0.0032(11) -0.0021(11)
C013 0.0328(16) 0.0306(16) 0.059(2) 0.0214(15) 0.0117(15) 0.0007(13)
C015 0.0407(17) 0.0206(13) 0.0363(16) 0.0033(11) 0.0080(13) 0.0025(12)
C016 0.0242(14) 0.067(2) 0.0287(15) -0.0014(14) 0.0112(12) -0.0009(14)
C017 0.0397(18) 0.0219(14) 0.056(2) -0.0082(14) 0.0043(15) 0.0009(12)
C018 0.0263(15) 0.080(3) 0.0252(14) 0.0012(16) 0.0111(12) -0.0017(16)
P1_1 0.0173(5) 0.0284(5) 0.0257(6) 0.0022(4) 0.0093(4) -0.0003(3)
C2_1 0.0264(16) 0.0296(17) 0.046(2) 0.0105(15) 0.0163(14) 0.0018(13)
C3_1 0.0255(18) 0.0245(18) 0.064(2) -0.0032(16) 0.0142(17) 0.0004(15)
C4_1 0.0270(19) 0.044(3) 0.038(2) 0.001(2) 0.0034(16) 0.006(2)
C5_1 0.031(2) 0.051(3) 0.060(3) -0.010(2) -0.004(2) 0.0100(19)
C6_1 0.0304(19) 0.045(2) 0.042(2) 0.0213(18) 0.0103(16) 0.0020(17)
C7_1 0.032(2) 0.064(3) 0.028(2) 0.0096(18) 0.0084(18) 0.0123(19)
F8_1 0.0210(12) 0.0295(13) 0.0550(17) 0.0101(13) 0.0068(12) -0.0046(9)
F9_1 0.0304(12) 0.0472(16) 0.0350(12) -0.0023(11) 0.0147(10) 0.0041(10)
F10_1 0.0186(15) 0.0360(14) 0.045(2) 0.0019(15) 0.0135(12) -0.0010(13)
F11_1 0.0298(14) 0.0625(18) 0.0378(14) 0.0069(12) 0.0056(11) 0.0116(12)
F12_1 0.0345(13) 0.0421(16) 0.089(2) 0.0322(16) 0.0262(14) 0.0035(11)
F13_1 0.0225(13) 0.0341(15) 0.085(2) -0.0097(14) 0.0218(13) -0.0030(10)
F14_1 0.0436(19) 0.049(2) 0.085(3) 0.011(2) 0.0180(17) 0.0145(15)
F15_1 0.0295(16) 0.0432(19) 0.096(3) -0.0243(18) 0.0077(16) 0.0013(13)
F16_1 0.0406(16) 0.072(2) 0.0333(14) 0.0125(14) 0.0146(12) 0.0164(14)
F17_1 0.0289(14) 0.055(2) 0.0380(16) -0.0055(15) 0.0058(11) 0.0145(14)
F18_1 0.056(3) 0.095(4) 0.120(5) -0.015(4) -0.048(3) 0.013(3)
F19_1 0.060(2) 0.0354(18) 0.101(3) -0.0190(18) 0.016(2) 0.0029(15)
F20_1 0.063(2) 0.088(3) 0.065(3) -0.028(2) 0.0016(19) 0.005(2)
F21_1 0.0401(15) 0.085(2) 0.0601(19) 0.0460(18) 0.0218(14) 0.0079(16)
F22_1 0.0490(18) 0.0330(15) 0.076(2) 0.0152(14) -0.0042(17) 0.0024(14)
F23_1 0.0433(17) 0.086(3) 0.0311(18) -0.0130(17) 0.0043(13) 0.0120(16)
F24_1 0.055(2) 0.100(3) 0.057(2) 0.045(2) 0.0022(17) 0.013(2)
F25_1 0.0283(15) 0.059(2) 0.0404(17) 0.0021(15) 0.0082(14) 0.0100(16)
P1_2 0.038(2) 0.0326(19) 0.046(3) 0.0006(19) 0.021(2) 0.0070(16)
C2_2 0.047(4) 0.046(4) 0.073(4) -0.017(4) 0.034(4) -0.007(4)
C3_2 0.053(5) 0.054(5) 0.088(6) -0.015(4) 0.027(4) -0.011(4)
C4_2 0.052(4) 0.054(5) 0.055(4) 0.004(4) 0.018(4) 0.011(4)
C5_2 0.061(5) 0.059(6) 0.067(6) -0.004(5) 0.012(5) 0.011(5)
C6_2 0.095(8) 0.044(5) 0.044(5) -0.001(5) 0.024(5) -0.006(6)
C7_2 0.101(8) 0.051(5) 0.046(6) 0.002(4) 0.016(6) -0.004(6)
F8_2 0.045(6) 0.047(5) 0.105(8) -0.023(6) 0.034(6) -0.006(4)
F9_2 0.056(6) 0.075(6) 0.036(4) -0.010(4) 0.011(4) 0.006(5)
F10_2 0.042(7) 0.053(6) 0.066(9) 0.004(6) 0.018(5) 0.003(5)
F11_2 0.077(6) 0.037(5) 0.072(5) -0.023(4) 0.047(4) -0.020(5)
F12_2 0.054(6) 0.060(7) 0.108(9) -0.029(6) 0.059(6) -0.017(5)
F13_2 0.058(5) 0.039(5) 0.067(6) -0.007(4) 0.027(5) -0.006(4)
F14_2 0.074(9) 0.065(9) 0.119(9) -0.031(7) -0.006(8) -0.015(8)
F15_2 0.044(6) 0.052(6) 0.125(8) -0.017(6) 0.048(6) -0.013(5)
F16_2 0.078(8) 0.071(7) 0.057(6) 0.011(5) 0.034(6) 0.018(6)
F17_2 0.050(6) 0.072(9) 0.057(7) 0.010(6) 0.016(5) 0.019(6)
F18_2 0.056(7) 0.050(7) 0.047(5) -0.039(5) 0.009(5) 0.015(5)
F19_2 0.095(9) 0.087(9) 0.090(8) 0.002(7) 0.018(7) -0.021(7)
F20_2 0.081(9) 0.069(8) 0.089(8) 0.006(7) 0.032(7) 0.031(7)
F21_2 0.109(9) 0.065(7) 0.057(6) 0.002(5) 0.050(6) -0.019(7)
F22_2 0.088(9) 0.037(5) 0.065(7) 0.003(4) 0.018(7) -0.009(6)
F23_2 0.127(12) 0.058(7) 0.056(9) -0.012(6) 0.001(8) -0.010(8)
F24_2 0.099(10) 0.090(8) 0.051(6) 0.024(6) -0.002(7) 0.005(8)
F25_2 0.096(10) 0.062(8) 0.065(9) 0.008(7) 0.016(9) 0.005(10)

loop_
_atom_type_symbol
_atom_type_description
_atom_type_scat_dispersion_real
_atom_type_scat_dispersion_imag
_atom_type_scat_source
C C 0.0181 0.0091 'International Tables Vol C Tables 4.2.6.8 and 6.1.1.4'
H H 0.0000 0.0000 'International Tables Vol C Tables 4.2.6.8 and 6.1.1.4'
N N 0.0311 0.0180 'International Tables Vol C Tables 4.2.6.8 and 6.1.1.4'
F F 0.0727 0.0534 'International Tables Vol C Tables 4.2.6.8 and 6.1.1.4'
P P 0.2955 0.4335 'International Tables Vol C Tables 4.2.6.8 and 6.1.1.4'
Cu Cu -1.9646 0.5888 'International Tables Vol C Tables 4.2.6.8 and 6.1.1.4'

loop_
_geom_angle_atom_site_label_1
_geom_angle_atom_site_label_2
_geom_angle_atom_site_label_3
_geom_angle
_geom_angle_site_symmetry_1
_geom_angle_site_symmetry_3
_geom_angle_publ_flag
C00I Cu01 N009 170.45(12) . . ?
C00I N004 C00J 119.5(2) . . ?
C00I N004 C00L 115.8(2) . . ?
C00J N004 C00L 124.7(2) . . ?
C016 N009 C018 117.6(3) . . ?
C016 N009 Cu01 123.7(2) . . ?
C018 N009 Cu01 118.8(2) . . ?
N004 C00I C00O 110.0(2) . . ?
N004 C00I Cu01 117.78(19) . . ?
C00O C00I Cu01 132.2(2) . . ?
C00S C00J C00K 122.7(2) . . ?
C00S C00J N004 119.4(2) . . ?
C00K C00J N004 117.5(2) . . ?
C00Q C00K C00J 117.1(2) . . ?
C00Q C00K C00P 119.1(2) . . ?
C00J C00K C00P 123.7(2) . . ?
C00V C00L C010 108.2(2) . . ?
C00V C00L N004 110.7(2) . . ?
C010 C00L N004 111.1(2) . . ?
C00V C00L C00W 113.3(2) . . ?
C010 C00L C00W 113.9(2) . . ?
N004 C00L C00W 99.6(2) . . ?
C00I C00O C00Z 107.6(2) . . ?
C00I C00O C012 110.1(2) . . ?
C00Z C00O C012 109.4(2) . . ?
C00I C00O C00W 103.3(2) . . ?
C00Z C00O C00W 113.8(2) . . ?
C012 C00O C00W 112.4(2) . . ?
C00K C00P C011 110.5(2) . . ?
C00K C00P C015 112.2(2) . . ?
C011 C00P C015 110.9(2) . . ?
C00K C00P H00P 107.7 . . ?
C011 C00P H00P 107.7 . . ?
C015 C00P H00P 107.7 . . ?
C00Y C00Q C00K 121.1(3) . . ?
C00Y C00Q H00Q 119.4 . . ?
C00K C00Q H00Q 119.4 . . ?
C00X C00S C00J 117.5(2) . . ?
C00X C00S C00T 119.2(2) . . ?
C00J C00S C00T 123.2(2) . . ?
C00S C00T C017 111.7(3) . . ?
C00S C00T C013 110.7(3) . . ?
C017 C00T C013 110.8(3) . . ?
C00S C00T H00T 107.8 . . ?
C017 C00T H00T 107.8 . . ?
C013 C00T H00T 107.8 . . ?
C00L C00V H00A 109.5 . . ?
C00L C00V H00B 109.5 . . ?
H00A C00V H00B 109.5 . . ?
C00L C00V H00C 109.5 . . ?
H00A C00V H00C 109.5 . . ?
H00B C00V H00C 109.5 . . ?
C00L C00W C00O 106.9(2) . . ?
C00L C00W H00D 110.3 . . ?
C00O C00W H00D 110.3 . . ?
C00L C00W H00E 110.3 . . ?
C00O C00W H00E 110.3 . . ?
H00D C00W H00E 108.6 . . ?
C00Y C00X C00S 121.0(3) . . ?
C00Y C00X H00X 119.5 . . ?
C00S C00X H00X 119.5 . . ?
C00X C00Y C00Q 120.4(3) . . ?
C00X C00Y H00Y 119.8 . . ?
C00Q C00Y H00Y 119.8 . . ?
C00O C00Z H00F 109.5 . . ?
C00O C00Z H00G 109.5 . . ?
H00F C00Z H00G 109.5 . . ?
C00O C00Z H00H 109.5 . . ?
H00F C00Z H00H 109.5 . . ?
H00G C00Z H00H 109.5 . . ?
C00L C010 H01A 109.5 . . ?
C00L C010 H01B 109.5 . . ?
H01A C010 H01B 109.5 . . ?
C00L C010 H01C 109.5 . . ?
H01A C010 H01C 109.5 . . ?
H01B C010 H01C 109.5 . . ?
C00P C011 H01D 109.5 . . ?
C00P C011 H01E 109.5 . . ?
H01D C011 H01E 109.5 . . ?
C00P C011 H01F 109.5 . . ?
H01D C011 H01F 109.5 . . ?
H01E C011 H01F 109.5 . . ?
C00O C012 H01G 109.5 . . ?
C00O C012 H01H 109.5 . . ?
H01G C012 H01H 109.5 . . ?
C00O C012 H01I 109.5 . . ?
H01G C012 H01I 109.5 . . ?
H01H C012 H01I 109.5 . . ?
C00T C013 H01J 109.5 . . ?
C00T C013 H01K 109.5 . . ?
H01J C013 H01K 109.5 . . ?
C00T C013 H01L 109.5 . . ?
H01J C013 H01L 109.5 . . ?
H01K C013 H01L 109.5 . . ?
C00P C015 H01M 109.5 . . ?
C00P C015 H01N 109.5 . . ?
H01M C015 H01N 109.5 . . ?
C00P C015 H01O 109.5 . . ?
H01M C015 H01O 109.5 . . ?
H01N C015 H01O 109.5 . . ?
N009 C016 C018 120.7(3) . 3_666 ?
N009 C016 H016 119.7 . . ?
C018 C016 H016 119.7 3_666 . ?
C00T C017 H01P 109.5 . . ?
C00T C017 H01Q 109.5 . . ?
H01P C017 H01Q 109.5 . . ?
C00T C017 H01R 109.5 . . ?
H01P C017 H01R 109.5 . . ?
H01Q C017 H01R 109.5 . . ?
N009 C018 C016 121.8(3) . 3_666 ?
N009 C018 H018 119.1 . . ?
C016 C018 H018 119.1 3_666 . ?
F8_1 P1_1 F9_1 91.34(16) . . ?
F8_1 P1_1 F10_1 178.5(2) . . ?
F9_1 P1_1 F10_1 89.09(19) . . ?
F8_1 P1_1 C6_1 88.48(19) . . ?
F9_1 P1_1 C6_1 86.2(2) . . ?
F10_1 P1_1 C6_1 93.0(2) . . ?
F8_1 P1_1 C2_1 88.31(16) . . ?
F9_1 P1_1 C2_1 86.08(17) . . ?
F10_1 P1_1 C2_1 90.23(19) . . ?
C6_1 P1_1 C2_1 171.5(2) . . ?
F8_1 P1_1 C4_1 93.9(2) . . ?
F9_1 P1_1 C4_1 174.5(2) . . ?
F10_1 P1_1 C4_1 85.6(3) . . ?
C6_1 P1_1 C4_1 95.6(3) . . ?
C2_1 P1_1 C4_1 92.4(3) . . ?
F12_1 C2_1 F11_1 107.2(4) . . ?
F12_1 C2_1 C3_1 104.0(3) . . ?
F11_1 C2_1 C3_1 103.2(3) . . ?
F12_1 C2_1 P1_1 113.4(3) . . ?
F11_1 C2_1 P1_1 109.4(3) . . ?
C3_1 C2_1 P1_1 118.6(3) . . ?
F13_1 C3_1 F14_1 105.2(4) . . ?
F13_1 C3_1 F15_1 108.9(4) . . ?
F14_1 C3_1 F15_1 106.5(4) . . ?
F13_1 C3_1 C2_1 112.6(4) . . ?
F14_1 C3_1 C2_1 110.5(4) . . ?
F15_1 C3_1 C2_1 112.6(4) . . ?
F16_1 C4_1 F17_1 105.7(6) . . ?
F16_1 C4_1 C5_1 100.0(5) . . ?
F17_1 C4_1 C5_1 104.3(5) . . ?
F16_1 C4_1 P1_1 110.1(4) . . ?
F17_1 C4_1 P1_1 108.9(5) . . ?
C5_1 C4_1 P1_1 126.1(5) . . ?
F20_1 C5_1 F18_1 108.0(6) . . ?
F20_1 C5_1 F19_1 107.5(5) . . ?
F18_1 C5_1 F19_1 106.7(7) . . ?
F20_1 C5_1 C4_1 112.9(6) . . ?
F18_1 C5_1 C4_1 113.3(6) . . ?
F19_1 C5_1 C4_1 108.0(5) . . ?
F22_1 C6_1 F21_1 106.2(4) . . ?
F22_1 C6_1 C7_1 105.2(4) . . ?
F21_1 C6_1 C7_1 103.5(4) . . ?
F22_1 C6_1 P1_1 113.8(4) . . ?
F21_1 C6_1 P1_1 108.2(3) . . ?
C7_1 C6_1 P1_1 118.8(4) . . ?
F24_1 C7_1 F25_1 108.3(5) . . ?
F24_1 C7_1 F23_1 108.4(4) . . ?
F25_1 C7_1 F23_1 106.2(5) . . ?
F24_1 C7_1 C6_1 109.9(5) . . ?
F25_1 C7_1 C6_1 111.8(4) . . ?
F23_1 C7_1 C6_1 112.0(4) . . ?
F8_2 P1_2 F9_2 94.1(9) . . ?
F8_2 P1_2 F10_2 173.7(10) . . ?
F9_2 P1_2 F10_2 90.4(8) . . ?
F8_2 P1_2 C4_2 91.5(13) . . ?
F9_2 P1_2 C4_2 88.9(13) . . ?
F10_2 P1_2 C4_2 92.9(15) . . ?
F8_2 P1_2 C2_2 90.7(7) . . ?
F9_2 P1_2 C2_2 83.4(8) . . ?
F10_2 P1_2 C2_2 85.5(10) . . ?
C4_2 P1_2 C2_2 172.2(14) . . ?
F8_2 P1_2 C6_2 90.2(11) . . ?
F9_2 P1_2 C6_2 175.5(10) . . ?
F10_2 P1_2 C6_2 85.2(11) . . ?
C4_2 P1_2 C6_2 92.4(15) . . ?
C2_2 P1_2 C6_2 95.1(11) . . ?
F11_2 C2_2 F12_2 101.9(16) . . ?
F11_2 C2_2 C3_2 104.2(17) . . ?
F12_2 C2_2 C3_2 106.9(18) . . ?
F11_2 C2_2 P1_2 112.6(14) . . ?
F12_2 C2_2 P1_2 112.1(12) . . ?
C3_2 C2_2 P1_2 117.6(15) . . ?
F13_2 C3_2 F15_2 107(2) . . ?
F13_2 C3_2 F14_2 103(2) . . ?
F15_2 C3_2 F14_2 108(2) . . ?
F13_2 C3_2 C2_2 112.0(19) . . ?
F15_2 C3_2 C2_2 108(2) . . ?
F14_2 C3_2 C2_2 119(2) . . ?
C5_2 C4_2 F17_2 99(3) . . ?
C5_2 C4_2 F16_2 128(3) . . ?
F17_2 C4_2 F16_2 99(3) . . ?
C5_2 C4_2 P1_2 105(3) . . ?
F17_2 C4_2 P1_2 117(3) . . ?
F16_2 C4_2 P1_2 108.4(19) . . ?
F19_2 C5_2 C4_2 122(3) . . ?
F19_2 C5_2 F18_2 104(3) . . ?
C4_2 C5_2 F18_2 107(3) . . ?
F19_2 C5_2 F20_2 119(3) . . ?
C4_2 C5_2 F20_2 104(3) . . ?
F18_2 C5_2 F20_2 97(2) . . ?
F22_2 C6_2 F21_2 101.0(19) . . ?
F22_2 C6_2 C7_2 108(2) . . ?
F21_2 C6_2 C7_2 103(2) . . ?
F22_2 C6_2 P1_2 105.6(15) . . ?
F21_2 C6_2 P1_2 106.0(19) . . ?
C7_2 C6_2 P1_2 129.6(19) . . ?
F24_2 C7_2 F23_2 101(2) . . ?
F24_2 C7_2 F25_2 106(3) . . ?
F23_2 C7_2 F25_2 101(3) . . ?
F24_2 C7_2 C6_2 119(3) . . ?
F23_2 C7_2 C6_2 114(3) . . ?
F25_2 C7_2 C6_2 115(2) . . ?

loop_
_geom_bond_atom_site_label_1
_geom_bond_atom_site_label_2
_geom_bond_distance
_geom_bond_site_symmetry_2
_geom_bond_publ_flag
Cu01 C00I 1.890(3) . ?
Cu01 N009 1.906(2) . ?
N004 C00I 1.299(4) . ?
N004 C00J 1.461(3) . ?
N004 C00L 1.529(3) . ?
N009 C016 1.340(4) . ?
N009 C018 1.340(4) . ?
C00I C00O 1.504(3) . ?
C00J C00S 1.402(4) . ?
C00J C00K 1.410(4) . ?
C00K C00Q 1.399(4) . ?
C00K C00P 1.519(4) . ?
C00L C00V 1.523(4) . ?
C00L C010 1.525(4) . ?
C00L C00W 1.536(4) . ?
C00O C00Z 1.533(4) . ?
C00O C012 1.533(4) . ?
C00O C00W 1.547(4) . ?
C00P C011 1.530(4) . ?
C00P C015 1.532(4) . ?
C00P H00P 1.0000 . ?
C00Q C00Y 1.389(4) . ?
C00Q H00Q 0.9500 . ?
C00S C00X 1.398(4) . ?
C00S C00T 1.521(4) . ?
C00T C017 1.538(5) . ?
C00T C013 1.538(4) . ?
C00T H00T 1.0000 . ?
C00V H00A 0.9800 . ?
C00V H00B 0.9800 . ?
C00V H00C 0.9800 . ?
C00W H00D 0.9900 . ?
C00W H00E 0.9900 . ?
C00X C00Y 1.382(4) . ?
C00X H00X 0.9500 . ?
C00Y H00Y 0.9500 . ?
C00Z H00F 0.9800 . ?
C00Z H00G 0.9800 . ?
C00Z H00H 0.9800 . ?
C010 H01A 0.9800 . ?
C010 H01B 0.9800 . ?
C010 H01C 0.9800 . ?
C011 H01D 0.9800 . ?
C011 H01E 0.9800 . ?
C011 H01F 0.9800 . ?
C012 H01G 0.9800 . ?
C012 H01H 0.9800 . ?
C012 H01I 0.9800 . ?
C013 H01J 0.9800 . ?
C013 H01K 0.9800 . ?
C013 H01L 0.9800 . ?
C015 H01M 0.9800 . ?
C015 H01N 0.9800 . ?
C015 H01O 0.9800 . ?
C016 C018 1.379(5) 3_666 ?
C016 H016 0.9500 . ?
C017 H01P 0.9800 . ?
C017 H01Q 0.9800 . ?
C017 H01R 0.9800 . ?
C018 H018 0.9500 . ?
P1_1 F8_1 1.614(3) . ?
P1_1 F9_1 1.634(3) . ?
P1_1 F10_1 1.640(4) . ?
P1_1 C6_1 1.930(5) . ?
P1_1 C2_1 1.947(4) . ?
P1_1 C4_1 1.962(8) . ?
C2_1 F12_1 1.358(5) . ?
C2_1 F11_1 1.388(6) . ?
C2_1 C3_1 1.534(6) . ?
C3_1 F13_1 1.316(6) . ?
C3_1 F14_1 1.321(7) . ?
C3_1 F15_1 1.334(6) . ?
C4_1 F16_1 1.356(8) . ?
C4_1 F17_1 1.360(8) . ?
C4_1 C5_1 1.585(8) . ?
C5_1 F20_1 1.273(8) . ?
C5_1 F18_1 1.314(9) . ?
C5_1 F19_1 1.409(8) . ?
C6_1 F22_1 1.342(7) . ?
C6_1 F21_1 1.367(6) . ?
C6_1 C7_1 1.548(7) . ?
C7_1 F24_1 1.320(6) . ?
C7_1 F25_1 1.326(7) . ?
C7_1 F23_1 1.341(7) . ?
P1_2 F8_2 1.581(14) . ?
P1_2 F9_2 1.645(14) . ?
P1_2 F10_2 1.66(2) . ?
P1_2 C4_2 1.82(4) . ?
P1_2 C2_2 1.958(18) . ?
P1_2 C6_2 1.99(3) . ?
C2_2 F11_2 1.34(3) . ?
C2_2 F12_2 1.38(2) . ?
C2_2 C3_2 1.52(3) . ?
C3_2 F13_2 1.29(3) . ?
C3_2 F15_2 1.32(3) . ?
C3_2 F14_2 1.43(4) . ?
C4_2 C5_2 1.38(5) . ?
C4_2 F17_2 1.42(4) . ?
C4_2 F16_2 1.50(4) . ?
C5_2 F19_2 1.32(4) . ?
C5_2 F18_2 1.39(4) . ?
C5_2 F20_2 1.57(4) . ?
C6_2 F22_2 1.41(3) . ?
C6_2 F21_2 1.43(3) . ?
C6_2 C7_2 1.41(4) . ?
C7_2 F24_2 1.29(3) . ?
C7_2 F23_2 1.36(3) . ?
C7_2 F25_2 1.43(4) . ?
